data_7250297
loop_
_publ_author_name
'Chafin, Ryan'
'Sujan, Majharul Islam'
'Parkin, Sean'
'Jurss, Jonah W.'
'Huckaba, Aron J.'

_publ_section_title
;
 Light-driven CO2 reduction with substituted imidazole-pyridine Re
 catalysts favoring formic acid production
;
_journal_issue 16
_journal_name_full 'RSC Advances'
_journal_page_first 12547
_journal_page_last 12556
_journal_paper_doi 10.1039/D5RA01561H
_journal_volume 15
_journal_year 2025
_chemical_formula_moiety 'C21 H18 Br2 N3 O3 Re'
_chemical_formula_sum 'C21 H18 Br2 N3 O3 Re'
_chemical_formula_weight 706.40
_space_group_crystal_system monoclinic
_space_group_IT_number 14
_space_group_name_Hall '-P 2ybc'
_space_group_name_H-M_alt 'P 1 21/c 1'
_atom_sites_solution_hydrogens difmap
_atom_sites_solution_primary direct
_atom_sites_solution_secondary difmap
_audit_creation_method 'SHELXL-2019/2 and CIFFIX'
_audit_update_record
;
2025-03-05 deposited with the CCDC.	2025-04-07 downloaded from the CCDC.
;
_cell_angle_alpha 90
_cell_angle_beta 104.108(1)
_cell_angle_gamma 90
_cell_formula_units_Z 4
_cell_length_a 11.7322(3)
_cell_length_b 11.2485(2)
_cell_length_c 17.8809(4)
_cell_measurement_reflns_used 9210
_cell_measurement_temperature 100.0(2)
_cell_measurement_theta_max 27.50
_cell_measurement_theta_min 2.61
_cell_volume 2288.56(9)
_computing_cell_refinement '<i>APEX3</i> (Bruker-AXS, 2016)'
_computing_data_collection '<i>APEX3</i> (Bruker-AXS, 2016)'
_computing_data_reduction '<i>APEX3</i> (Bruker-AXS, 2016)'
_computing_molecular_graphics '<i>XP in SHELXTL</i> (Sheldrick, 2008)'
_computing_publication_material '<i>SHELX</i> (Sheldrick, 2008) and <i>CIFFIX</i> (Parkin, 2013)'
_computing_structure_refinement '<i>SHELXL-2019/2</i> (Sheldrick, 2015b)'
_computing_structure_solution '<i>SHELXT</i> (Sheldrick, 2015a)'
_diffrn_ambient_temperature 100.0(2)
_diffrn_detector_area_resol_mean 7.41
_diffrn_measured_fraction_theta_full 0.999
_diffrn_measured_fraction_theta_max 0.998
_diffrn_measurement_device_type 'Bruker D8 Venture dual source'
_diffrn_measurement_method '\f and \w scans'
_diffrn_radiation_type MoK\a
_diffrn_radiation_wavelength 0.71073
_diffrn_reflns_av_R_equivalents 0.0310
_diffrn_reflns_av_unetI/netI 0.0171
_diffrn_reflns_Laue_measured_fraction_full 0.999
_diffrn_reflns_Laue_measured_fraction_max 0.998
_diffrn_reflns_limit_h_max 15
_diffrn_reflns_limit_h_min -15
_diffrn_reflns_limit_k_max 14
_diffrn_reflns_limit_k_min -14
_diffrn_reflns_limit_l_max 23
_diffrn_reflns_limit_l_min -23
_diffrn_reflns_number 46047
_diffrn_reflns_point_group_measured_fraction_full 0.999
_diffrn_reflns_point_group_measured_fraction_max 0.998
_diffrn_reflns_theta_full 25.242
_diffrn_reflns_theta_max 27.498
_diffrn_reflns_theta_min 2.349
_diffrn_source microsource
_exptl_absorpt_coefficient_mu 8.828
_exptl_absorpt_correction_T_max 0.505
_exptl_absorpt_correction_T_min 0.378
_exptl_absorpt_correction_type multi-scan
_exptl_absorpt_process_details '<i>SADABS</i> (Krause <i>et al</i>., 2015)'
_exptl_crystal_colour yellow
_exptl_crystal_density_diffrn 2.050
_exptl_crystal_description 'cut block'
_exptl_crystal_F_000 1336
_exptl_crystal_size_max 0.140
_exptl_crystal_size_mid 0.120
_exptl_crystal_size_min 0.110
_refine_diff_density_max 0.709
_refine_diff_density_min -0.425
_refine_diff_density_rms 0.078
_refine_ls_extinction_coef 0.00052(5)
_refine_ls_extinction_expression Fc^*^=kFc[1+0.001xFc^2^\l^3^/sin(2\q)]^-1/4^
_refine_ls_extinction_method 'SHELXL-2019/2 (Sheldrick 2019)'
_refine_ls_goodness_of_fit_ref 1.057
_refine_ls_hydrogen_treatment constr
_refine_ls_matrix_type full
_refine_ls_number_parameters 273
_refine_ls_number_reflns 5254
_refine_ls_number_restraints 0
_refine_ls_restrained_S_all 1.057
_refine_ls_R_factor_all 0.0179
_refine_ls_R_factor_gt 0.0149
_refine_ls_shift/su_max 0.002
_refine_ls_shift/su_mean 0.000
_refine_ls_structure_factor_coef Fsqd
_refine_ls_weighting_details 'w=1/[\s^2^(Fo^2^)+(0.0084P)^2^+2.2784P] where P=(Fo^2^+2Fc^2^)/3'
_refine_ls_weighting_scheme calc
_refine_ls_wR_factor_gt 0.0292
_refine_ls_wR_factor_ref 0.0299
_reflns_Friedel_coverage 0.000
_reflns_number_gt 4860
_reflns_number_total 5254
_reflns_threshold_expression 'I > 2\s(I)'
_cod_data_source_file d5ra01561h2.cif
_cod_data_source_block m23279
_cod_original_sg_symbol_H-M 'P 21/c'
_cod_database_code 7250297
_shelx_shelxl_version_number 2019/2
_shelx_space_group_comment
; 
The symmetry employed for this shelxl refinement is uniquely defined 
by the following loop, which should always be used as a source of 
symmetry information in preference to the above space-group names. 
They are only intended as comments. 
;
_shelx_estimated_absorpt_t_min 0.371
_shelx_estimated_absorpt_t_max 0.443
_exptl_absorpt_special_details
; 
In addition to absorption, multi-scan techniques also correct other slowly 
varying changes in scale factor over reciprocal space, such as those caused 
by X-ray beam inhomogeneity, goniometer imperfection, crystal decomposition, 
crystal longer than the X-ray beam cross section, absorption by the crystal 
mount, scan truncation etc. These account, by and large, for the difference 
between SHELX estimates of Tmin and Tmax and the _exptl_absorpt_correction_ 
values. 
;

loop_
_space_group_symop_operation_xyz
'x, y, z'
'-x, y+1/2, -z+1/2'
'-x, -y, -z'
'x, -y-1/2, z-1/2'

loop_
_atom_site_label
_atom_site_type_symbol
_atom_site_fract_x
_atom_site_fract_y
_atom_site_fract_z
_atom_site_U_iso_or_equiv
_atom_site_adp_type
_atom_site_occupancy
_atom_site_site_symmetry_order
_atom_site_calc_flag
_atom_site_refinement_flags_posn
_atom_site_refinement_flags_adp
_atom_site_refinement_flags_occupancy
_atom_site_disorder_assembly
_atom_site_disorder_group
Re1 Re 0.73221(2) 0.61369(2) 0.36582(2) 0.01302(3) Uani 1 1 d . . . . .
Br1 Br 0.52431(2) 0.71398(2) 0.32615(2) 0.01815(5) Uani 1 1 d . . . . .
Br2 Br 0.88794(2) 1.25484(2) 0.48180(2) 0.02481(6) Uani 1 1 d . . . . .
O1 O 0.85017(14) 0.83491(14) 0.31864(9) 0.0215(3) Uani 1 1 d . . . . .
O2 O 0.70829(17) 0.53149(17) 0.19930(9) 0.0346(4) Uani 1 1 d . . . . .
O3 O 0.97510(14) 0.49765(14) 0.41184(9) 0.0221(3) Uani 1 1 d . . . . .
N1 N 0.64348(15) 0.46122(15) 0.40283(9) 0.0132(3) Uani 1 1 d . . . . .
N2 N 0.72840(15) 0.65039(15) 0.48525(9) 0.0127(3) Uani 1 1 d . . . . .
N3 N 0.72348(15) 0.57845(16) 0.59950(9) 0.0136(4) Uani 1 1 d . . . . .
C1 C 0.80602(19) 0.7527(2) 0.33863(11) 0.0168(4) Uani 1 1 d . . . . .
C2 C 0.7181(2) 0.5615(2) 0.26221(13) 0.0215(5) Uani 1 1 d . . . . .
C3 C 0.8838(2) 0.54022(18) 0.39587(11) 0.0157(4) Uani 1 1 d . . . . .
C4 C 0.58962(19) 0.37430(19) 0.35545(12) 0.0166(4) Uani 1 1 d . . . . .
H4 H 0.588157 0.379506 0.302192 0.020 Uiso 1 1 calc R U . . .
C5 C 0.53653(19) 0.27814(19) 0.38065(12) 0.0175(4) Uani 1 1 d . . . . .
H5 H 0.499017 0.218746 0.345377 0.021 Uiso 1 1 calc R U . . .
C6 C 0.53874(19) 0.26951(19) 0.45809(12) 0.0178(4) Uani 1 1 d . . . . .
H6 H 0.503178 0.203738 0.476871 0.021 Uiso 1 1 calc R U . . .
C7 C 0.59325(18) 0.35765(18) 0.50781(12) 0.0154(4) Uani 1 1 d . . . . .
H7 H 0.595253 0.353355 0.561173 0.018 Uiso 1 1 calc R U . . .
C8 C 0.64533(18) 0.45299(18) 0.47902(11) 0.0129(4) Uani 1 1 d . . . . .
C9 C 0.69978(18) 0.55617(18) 0.52274(11) 0.0124(4) Uani 1 1 d . . . . .
C10 C 0.76690(18) 0.69162(19) 0.61027(12) 0.0151(4) Uani 1 1 d . . . . .
H10 H 0.791437 0.731526 0.658340 0.018 Uiso 1 1 calc R U . . .
C11 C 0.76882(18) 0.73743(19) 0.53949(11) 0.0141(4) Uani 1 1 d . . . . .
C12 C 0.79875(18) 0.85963(19) 0.52299(12) 0.0150(4) Uani 1 1 d . . . . .
C13 C 0.73326(19) 0.9211(2) 0.45934(13) 0.0182(4) Uani 1 1 d . . . . .
H13 H 0.670549 0.882279 0.424145 0.022 Uiso 1 1 calc R U . . .
C14 C 0.75905(19) 1.03877(19) 0.44702(13) 0.0189(5) Uani 1 1 d . . . . .
H14 H 0.715040 1.080371 0.403185 0.023 Uiso 1 1 calc R U . . .
C15 C 0.8492(2) 1.09471(19) 0.49906(13) 0.0185(5) Uani 1 1 d . . . . .
C16 C 0.91468(19) 1.0358(2) 0.56297(13) 0.0198(5) Uani 1 1 d . . . . .
H16 H 0.976398 1.075576 0.598426 0.024 Uiso 1 1 calc R U . . .
C17 C 0.88926(19) 0.91814(19) 0.57476(12) 0.0168(4) Uani 1 1 d . . . . .
H17 H 0.933953 0.876955 0.618542 0.020 Uiso 1 1 calc R U . . .
C18 C 0.71719(19) 0.49948(19) 0.66431(11) 0.0160(4) Uani 1 1 d . . . . .
H18A H 0.639164 0.460599 0.653320 0.019 Uiso 1 1 calc R U . . .
H18B H 0.725914 0.547450 0.711794 0.019 Uiso 1 1 calc R U . . .
C19 C 0.8126(2) 0.4047(2) 0.67749(12) 0.0212(5) Uani 1 1 d . . . . .
H19A H 0.889737 0.443465 0.682106 0.025 Uiso 1 1 calc R U . . .
H19B H 0.798200 0.351169 0.632193 0.025 Uiso 1 1 calc R U . . .
C20 C 0.8171(2) 0.3311(2) 0.74968(13) 0.0230(5) Uani 1 1 d . . . . .
H20A H 0.839896 0.382976 0.795634 0.028 Uiso 1 1 calc R U . . .
H20B H 0.737841 0.298890 0.747650 0.028 Uiso 1 1 calc R U . . .
C21 C 0.9038(2) 0.2292(2) 0.75744(14) 0.0333(6) Uani 1 1 d . . . . .
H21A H 0.876593 0.172766 0.715072 0.050 Uiso 1 1 calc R U . . .
H21B H 0.909880 0.188660 0.806776 0.050 Uiso 1 1 calc R U . . .
H21C H 0.981109 0.260205 0.755479 0.050 Uiso 1 1 calc R U . . .

loop_
_atom_site_aniso_label
_atom_site_aniso_U_11
_atom_site_aniso_U_22
_atom_site_aniso_U_33
_atom_site_aniso_U_23
_atom_site_aniso_U_13
_atom_site_aniso_U_12
Re1 0.01670(5) 0.01289(5) 0.00976(4) 0.00094(3) 0.00377(3) -0.00274(3)
Br1 0.01684(10) 0.02174(12) 0.01455(10) 0.00552(8) 0.00126(8) -0.00210(8)
Br2 0.02639(12) 0.01050(11) 0.04054(14) 0.00094(9) 0.01394(10) -0.00160(9)
O1 0.0240(8) 0.0200(8) 0.0198(8) 0.0062(7) 0.0039(7) -0.0060(7)
O2 0.0519(12) 0.0388(11) 0.0155(8) -0.0058(8) 0.0127(8) -0.0086(9)
O3 0.0217(9) 0.0202(8) 0.0253(8) 0.0016(7) 0.0073(7) -0.0004(7)
N1 0.0167(9) 0.0122(9) 0.0105(8) 0.0004(7) 0.0028(7) -0.0009(7)
N2 0.0149(9) 0.0111(8) 0.0117(8) 0.0001(7) 0.0023(7) -0.0004(7)
N3 0.0171(9) 0.0140(9) 0.0094(8) 0.0007(7) 0.0024(7) -0.0015(7)
C1 0.0168(11) 0.0208(12) 0.0112(9) 0.0014(8) 0.0002(8) 0.0008(9)
C2 0.0260(12) 0.0192(12) 0.0193(11) 0.0040(9) 0.0058(9) -0.0024(10)
C3 0.0244(12) 0.0124(10) 0.0121(10) -0.0012(8) 0.0080(9) -0.0072(9)
C4 0.0198(11) 0.0168(11) 0.0124(9) -0.0024(8) 0.0024(8) -0.0012(9)
C5 0.0198(11) 0.0136(11) 0.0182(10) -0.0035(9) 0.0026(9) -0.0034(9)
C6 0.0195(11) 0.0139(11) 0.0203(11) 0.0018(9) 0.0057(9) -0.0023(9)
C7 0.0200(11) 0.0148(11) 0.0123(9) 0.0007(8) 0.0056(8) -0.0013(8)
C8 0.0141(10) 0.0123(10) 0.0119(9) 0.0008(8) 0.0023(8) 0.0012(8)
C9 0.0145(10) 0.0114(10) 0.0116(9) 0.0015(8) 0.0036(8) -0.0003(8)
C10 0.0177(11) 0.014(1) 0.0129(10) -0.0019(8) 0.0024(8) -0.0025(8)
C11 0.0141(10) 0.0135(10) 0.0134(9) -0.0021(8) 0.0011(8) -0.0005(8)
C12 0.0165(10) 0.0136(10) 0.0163(10) -0.0015(8) 0.0068(8) -0.0002(8)
C13 0.0177(11) 0.0162(11) 0.0200(11) -0.0003(9) 0.0031(9) -0.0002(9)
C14 0.0222(12) 0.0143(11) 0.0209(11) 0.0016(9) 0.0064(9) 0.0035(9)
C15 0.0220(11) 0.010(1) 0.0275(12) -0.0020(9) 0.0136(9) -0.0008(9)
C16 0.0186(11) 0.0167(11) 0.0237(11) -0.0038(9) 0.0045(9) -0.0033(9)
C17 0.0178(11) 0.0139(10) 0.0182(10) -0.0008(8) 0.0031(9) 0.0000(8)
C18 0.0211(11) 0.0184(11) 0.0084(9) 0.0027(8) 0.0035(8) -0.0029(9)
C19 0.0231(12) 0.0240(13) 0.0170(11) 0.0061(9) 0.0061(9) 0.0011(10)
C20 0.0233(12) 0.0280(13) 0.0164(11) 0.0085(10) 0.0024(9) -0.0008(10)
C21 0.0437(16) 0.0296(14) 0.0236(12) 0.0070(11) 0.0026(11) 0.0055(12)

loop_
_atom_type_symbol
_atom_type_description
_atom_type_scat_dispersion_real
_atom_type_scat_dispersion_imag
_atom_type_scat_source
C C 0.0033 0.0016 'International Tables Vol C Tables 4.2.6.8 and 6.1.1.4'
H H 0.0000 0.0000 'International Tables Vol C Tables 4.2.6.8 and 6.1.1.4'
Br Br -0.2901 2.4595 'International Tables Vol C Tables 4.2.6.8 and 6.1.1.4'
N N 0.0061 0.0033 'International Tables Vol C Tables 4.2.6.8 and 6.1.1.4'
O O 0.0106 0.0060 'International Tables Vol C Tables 4.2.6.8 and 6.1.1.4'
Re Re -1.0185 7.2310 'International Tables Vol C Tables 4.2.6.8 and 6.1.1.4'

loop_
_geom_angle_atom_site_label_1
_geom_angle_atom_site_label_2
_geom_angle_atom_site_label_3
_geom_angle
_geom_angle_site_symmetry_1
_geom_angle_site_symmetry_3
_geom_angle_publ_flag
C1 Re1 C2 86.69(9) . . ?
C1 Re1 C3 88.69(9) . . ?
C2 Re1 C3 89.68(9) . . ?
C1 Re1 N2 102.29(8) . . ?
C2 Re1 N2 170.77(8) . . ?
C3 Re1 N2 92.64(7) . . ?
C1 Re1 N1 176.14(8) . . ?
C2 Re1 N1 96.72(8) . . ?
C3 Re1 N1 93.12(7) . . ?
N2 Re1 N1 74.24(6) . . ?
C1 Re1 Br1 91.63(6) . . ?
C2 Re1 Br1 90.86(7) . . ?
C3 Re1 Br1 179.38(6) . . ?
N2 Re1 Br1 86.78(5) . . ?
N1 Re1 Br1 86.53(5) . . ?
C4 N1 C8 118.12(17) . . ?
C4 N1 Re1 124.28(13) . . ?
C8 N1 Re1 117.59(13) . . ?
C9 N2 C11 107.17(16) . . ?
C9 N2 Re1 113.99(13) . . ?
C11 N2 Re1 137.39(14) . . ?
C9 N3 C10 106.99(17) . . ?
C9 N3 C18 130.27(18) . . ?
C10 N3 C18 122.54(17) . . ?
O1 C1 Re1 176.74(18) . . ?
O2 C2 Re1 178.9(2) . . ?
O3 C3 Re1 177.92(18) . . ?
N1 C4 C5 123.00(19) . . ?
N1 C4 H4 118.5 . . ?
C5 C4 H4 118.5 . . ?
C4 C5 C6 118.9(2) . . ?
C4 C5 H5 120.5 . . ?
C6 C5 H5 120.5 . . ?
C7 C6 C5 119.2(2) . . ?
C7 C6 H6 120.4 . . ?
C5 C6 H6 120.4 . . ?
C6 C7 C8 119.40(19) . . ?
C6 C7 H7 120.3 . . ?
C8 C7 H7 120.3 . . ?
N1 C8 C7 121.40(18) . . ?
N1 C8 C9 112.40(17) . . ?
C7 C8 C9 126.10(18) . . ?
N2 C9 N3 110.23(18) . . ?
N2 C9 C8 119.49(17) . . ?
N3 C9 C8 130.19(18) . . ?
N3 C10 C11 108.01(18) . . ?
N3 C10 H10 126.0 . . ?
C11 C10 H10 126.0 . . ?
C10 C11 N2 107.58(18) . . ?
C10 C11 C12 126.60(19) . . ?
N2 C11 C12 125.63(18) . . ?
C13 C12 C17 119.2(2) . . ?
C13 C12 C11 121.24(19) . . ?
C17 C12 C11 119.39(19) . . ?
C14 C13 C12 120.4(2) . . ?
C14 C13 H13 119.8 . . ?
C12 C13 H13 119.8 . . ?
C15 C14 C13 119.3(2) . . ?
C15 C14 H14 120.4 . . ?
C13 C14 H14 120.4 . . ?
C14 C15 C16 121.3(2) . . ?
C14 C15 Br2 119.81(17) . . ?
C16 C15 Br2 118.84(17) . . ?
C15 C16 C17 119.2(2) . . ?
C15 C16 H16 120.4 . . ?
C17 C16 H16 120.4 . . ?
C16 C17 C12 120.6(2) . . ?
C16 C17 H17 119.7 . . ?
C12 C17 H17 119.7 . . ?
N3 C18 C19 111.57(16) . . ?
N3 C18 H18A 109.3 . . ?
C19 C18 H18A 109.3 . . ?
N3 C18 H18B 109.3 . . ?
C19 C18 H18B 109.3 . . ?
H18A C18 H18B 108.0 . . ?
C18 C19 C20 112.58(18) . . ?
C18 C19 H19A 109.1 . . ?
C20 C19 H19A 109.1 . . ?
C18 C19 H19B 109.1 . . ?
C20 C19 H19B 109.1 . . ?
H19A C19 H19B 107.8 . . ?
C21 C20 C19 111.83(19) . . ?
C21 C20 H20A 109.3 . . ?
C19 C20 H20A 109.3 . . ?
C21 C20 H20B 109.3 . . ?
C19 C20 H20B 109.3 . . ?
H20A C20 H20B 107.9 . . ?
C20 C21 H21A 109.5 . . ?
C20 C21 H21B 109.5 . . ?
H21A C21 H21B 109.5 . . ?
C20 C21 H21C 109.5 . . ?
H21A C21 H21C 109.5 . . ?
H21B C21 H21C 109.5 . . ?

loop_
_geom_bond_atom_site_label_1
_geom_bond_atom_site_label_2
_geom_bond_distance
_geom_bond_site_symmetry_2
_geom_bond_publ_flag
Re1 C1 1.907(2) . ?
Re1 C2 1.912(2) . ?
Re1 C3 1.915(2) . ?
Re1 N2 2.1863(16) . ?
Re1 N1 2.1907(17) . ?
Re1 Br1 2.6233(2) . ?
Br2 C15 1.901(2) . ?
O1 C1 1.158(3) . ?
O2 C2 1.153(3) . ?
O3 C3 1.144(3) . ?
N1 C4 1.346(3) . ?
N1 C8 1.360(2) . ?
N2 C9 1.340(3) . ?
N2 C11 1.378(3) . ?
N3 C9 1.356(2) . ?
N3 C10 1.367(3) . ?
N3 C18 1.476(2) . ?
C4 C5 1.378(3) . ?
C4 H4 0.9500 . ?
C5 C6 1.382(3) . ?
C5 H5 0.9500 . ?
C6 C7 1.380(3) . ?
C6 H6 0.9500 . ?
C7 C8 1.393(3) . ?
C7 H7 0.9500 . ?
C8 C9 1.457(3) . ?
C10 C11 1.372(3) . ?
C10 H10 0.9500 . ?
C11 C12 1.466(3) . ?
C12 C13 1.392(3) . ?
C12 C17 1.392(3) . ?
C13 C14 1.387(3) . ?
C13 H13 0.9500 . ?
C14 C15 1.379(3) . ?
C14 H14 0.9500 . ?
C15 C16 1.381(3) . ?
C16 C17 1.384(3) . ?
C16 H16 0.9500 . ?
C17 H17 0.9500 . ?
C18 C19 1.522(3) . ?
C18 H18A 0.9900 . ?
C18 H18B 0.9900 . ?
C19 C20 1.523(3) . ?
C19 H19A 0.9900 . ?
C19 H19B 0.9900 . ?
C20 C21 1.517(3) . ?
C20 H20A 0.9900 . ?
C20 H20B 0.9900 . ?
C21 H21A 0.9800 . ?
C21 H21B 0.9800 . ?
C21 H21C 0.9800 . ?

loop_
_geom_torsion_atom_site_label_1
_geom_torsion_atom_site_label_2
_geom_torsion_atom_site_label_3
_geom_torsion_atom_site_label_4
_geom_torsion
_geom_torsion_site_symmetry_1
_geom_torsion_site_symmetry_2
_geom_torsion_site_symmetry_3
_geom_torsion_site_symmetry_4
_geom_torsion_publ_flag
C8 N1 C4 C5 0.1(3) . . . . ?
Re1 N1 C4 C5 178.65(16) . . . . ?
N1 C4 C5 C6 -0.3(3) . . . . ?
C4 C5 C6 C7 0.4(3) . . . . ?
C5 C6 C7 C8 -0.3(3) . . . . ?
C4 N1 C8 C7 0.0(3) . . . . ?
Re1 N1 C8 C7 -178.63(15) . . . . ?
C4 N1 C8 C9 -176.44(18) . . . . ?
Re1 N1 C8 C9 4.9(2) . . . . ?
C6 C7 C8 N1 0.1(3) . . . . ?
C6 C7 C8 C9 176.1(2) . . . . ?
C11 N2 C9 N3 -1.7(2) . . . . ?
Re1 N2 C9 N3 167.01(13) . . . . ?
C11 N2 C9 C8 175.20(18) . . . . ?
Re1 N2 C9 C8 -16.1(2) . . . . ?
C10 N3 C9 N2 0.9(2) . . . . ?
C18 N3 C9 N2 -173.87(19) . . . . ?
C10 N3 C9 C8 -175.5(2) . . . . ?
C18 N3 C9 C8 9.7(4) . . . . ?
N1 C8 C9 N2 7.6(3) . . . . ?
C7 C8 C9 N2 -168.6(2) . . . . ?
N1 C8 C9 N3 -176.2(2) . . . . ?
C7 C8 C9 N3 7.5(4) . . . . ?
C9 N3 C10 C11 0.2(2) . . . . ?
C18 N3 C10 C11 175.50(18) . . . . ?
N3 C10 C11 N2 -1.2(2) . . . . ?
N3 C10 C11 C12 174.1(2) . . . . ?
C9 N2 C11 C10 1.8(2) . . . . ?
Re1 N2 C11 C10 -162.90(16) . . . . ?
C9 N2 C11 C12 -173.6(2) . . . . ?
Re1 N2 C11 C12 21.7(3) . . . . ?
C10 C11 C12 C13 -137.0(2) . . . . ?
N2 C11 C12 C13 37.5(3) . . . . ?
C10 C11 C12 C17 38.6(3) . . . . ?
N2 C11 C12 C17 -146.9(2) . . . . ?
C17 C12 C13 C14 1.0(3) . . . . ?
C11 C12 C13 C14 176.52(19) . . . . ?
C12 C13 C14 C15 -0.9(3) . . . . ?
C13 C14 C15 C16 0.3(3) . . . . ?
C13 C14 C15 Br2 178.62(16) . . . . ?
C14 C15 C16 C17 0.2(3) . . . . ?
Br2 C15 C16 C17 -178.15(16) . . . . ?
C15 C16 C17 C12 -0.1(3) . . . . ?
C13 C12 C17 C16 -0.5(3) . . . . ?
C11 C12 C17 C16 -176.11(19) . . . . ?
C9 N3 C18 C19 69.5(3) . . . . ?
C10 N3 C18 C19 -104.6(2) . . . . ?
N3 C18 C19 C20 173.35(18) . . . . ?
C18 C19 C20 C21 174.1(2) . . . . ?
